data_2201553
loop_
_publ_author_name
'Amami, Mongi'
'Van Smaalen, Sander'
'Ben Salah, Abdelhamid'

_publ_section_title
;
 Bis(trimethylammonium) tetrachloromercurate(II) at 343K
;
_journal_issue 8
_journal_name_full 'Acta Crystallographica Section E'
_journal_page_first m416
_journal_page_last m419
_journal_paper_doi 10.1107/S160053680201214X
_journal_volume 58
_journal_year 2002
_chemical_formula_iupac '(C3 H10 N)2 [Hg Cl4]'
_chemical_formula_moiety '(C3 H10 N +)2, Hg Cl4 2-'
_chemical_formula_sum 'C6 H20 Cl4 Hg N2'
_chemical_formula_weight 462.63
_chemical_name_common bis(trimethylammonium)tetrachloromerurate
_chemical_name_systematic
;
 trimethylammonium tetrachloromercurates(II)
;
_space_group_IT_number 14
_symmetry_cell_setting monoclinic
_symmetry_space_group_name_Hall '-P 2n'
_symmetry_space_group_name_H-M 'P 1 1 21/n'
_atom_sites_solution_hydrogens geom
_atom_sites_solution_primary direct
_atom_sites_solution_secondary difmap
_audit_creation_method 'Jana2000 Version : 14/06/2002'
_cell_angle_alpha 90
_cell_angle_beta 90
_cell_angle_gamma 91.680(10)
_cell_formula_units_Z 4
_cell_length_a 18.741(2)
_cell_length_b 6.302(2)
_cell_length_c 13.069(3)
_cell_measurement_reflns_used 25
_cell_measurement_temperature 343(2)
_cell_measurement_theta_max 8.76
_cell_measurement_theta_min 27.34
_cell_volume 1542.9(6)
_computing_cell_refinement 'MACH3 in CAD-4 UNIX Software (Enraf-Nonius, 1998)'
_computing_data_collection 'SMART (Siemens, 1996)'
_computing_data_reduction 'SAINT (Siemens, 1996)'
_computing_molecular_graphics
;
DIAMOND (Brandenburg, 1999) and ORTEP-3 (Farrugia, 1997)
;
_computing_publication_material JANA2000
_computing_structure_refinement 'JANA2000 (Petricek & Dusek, 2000)'
_computing_structure_solution 'SHELXS97 (Sheldrick, 1997)'
_diffrn_ambient_temperature 343(2)
_diffrn_detector_area_resol_mean
;
  number of pixels: 1024 x 1024 (512 x 512 in binning mode), pixel size:
  60 \mm x 60 \mm
;
_diffrn_measured_fraction_theta_full 0.960
_diffrn_measured_fraction_theta_max 0.960
_diffrn_measurement_device_type
;
  Huber four-circle Kappa diffractometer with Siemens SMART CCD area detector
;
_diffrn_measurement_method 'Rotation image'
_diffrn_radiation_monochromator 'Si (111)'
_diffrn_radiation_type Synchrotron
_diffrn_radiation_wavelength 0.50000
_diffrn_reflns_av_R_equivalents 0.0442
_diffrn_reflns_av_sigmaI/netI 0.0300
_diffrn_reflns_limit_h_max 20
_diffrn_reflns_limit_h_min -19
_diffrn_reflns_limit_k_max 7
_diffrn_reflns_limit_k_min -7
_diffrn_reflns_limit_l_max 14
_diffrn_reflns_limit_l_min -14
_diffrn_reflns_number 6993
_diffrn_reflns_theta_full 16.26
_diffrn_reflns_theta_max 16.26
_diffrn_reflns_theta_min 1.34
_diffrn_standards_decay_% none
_diffrn_standards_interval_count no
_diffrn_standards_interval_time no
_diffrn_standards_number no
_exptl_absorpt_coefficient_mu 5.793
_exptl_absorpt_correction_T_max 0.6953
_exptl_absorpt_correction_T_min 0.4735
_exptl_absorpt_correction_type multi-scan
_exptl_absorpt_process_details '(SADABS; Sheldrick, 1996)'
_exptl_crystal_colour colorless
_exptl_crystal_density_diffrn 1.991
_exptl_crystal_density_method 'not measured'
_exptl_crystal_description polyhedron
_exptl_crystal_F_000 872
_exptl_crystal_size_max 0.16
_exptl_crystal_size_mid 0.140
_exptl_crystal_size_min 0.117
_refine_diff_density_max 1.90
_refine_diff_density_min -0.96
_refine_ls_extinction_coef 0.24(5)
_refine_ls_extinction_method
;
B-C type 1 Gaussian isotropic (Becker & Coppens, 1974)
;
_refine_ls_goodness_of_fit_ref 2.30
_refine_ls_hydrogen_treatment constr
_refine_ls_matrix_type full
_refine_ls_number_parameters 77
_refine_ls_number_reflns 1191
_refine_ls_number_restraints 0
_refine_ls_R_factor_all 0.0507
_refine_ls_R_factor_gt 0.0507
_refine_ls_shift/su_max <0.001
_refine_ls_shift/su_mean 0.0000
_refine_ls_structure_factor_coef Fsqd
_refine_ls_weighting_details
;
 calc w = 1/[\s^2^(Fo^2^)+(0.0876P)^2^+1.1621P] where P = (Fo^2^+2Fc^2^)/3
;
_refine_ls_weighting_scheme calc
_refine_ls_wR_factor_gt 0.0785
_refine_ls_wR_factor_ref 0.0785
_reflns_number_gt 1191
_reflns_number_total 2174
_reflns_threshold_expression I>2\s(I)
_cod_data_source_file ob6148.cif
_cod_data_source_block I
_cod_original_cell_volume 1542.8(6)
_cod_database_code 2201553

loop_
_symmetry_equiv_pos_as_xyz
'x, y, z'
'-x+1/2, -y+1/2, z+1/2'
'-x, -y, -z'
'x-1/2, y-1/2, -z-1/2'

loop_
_atom_site_label
_atom_site_fract_x
_atom_site_fract_y
_atom_site_fract_z
_atom_site_U_iso_or_equiv
_atom_site_adp_type
_atom_site_calc_flag
_atom_site_occupancy
_atom_site_type_symbol
Hg 0.34318(2) 0.27039(8) 0.24946(14) 0.0722(3) Uani d 1 Hg
CL1 0.3436(2) 0.6832(6) 0.2588(7) 0.0709(14) Uani d 1 CL
CL2 0.4084(5) 0.1961(13) 0.0923(7) 0.111(3) Uani d 1 CL
CL3 0.4135(4) 0.1849(10) 0.3993(6) 0.087(2) Uani d 1 CL
CL4 0.2175(2) 0.1760(8) 0.2535(11) 0.105(2) Uani d 1 CL
N1a 0.4869(6) 0.1856(18) 0.7570(17) 0.086(4) Uani d 1 N
H1a 0.5362(6) 0.1457(18) 0.7609(17) 0.0513 Uiso calc 1 H
C1a 0.4778(11) 0.280(2) 0.652(2) 0.123(8) Uani d 1 C
C1/1a 0.4770(11) 0.343(3) 0.8415(19) 0.123(8) Uani d 1 C
C1/2a 0.4435(11) -0.016(3) 0.7721(19) 0.123(8) Uani d 1 C
N2a 0.7727(9) 0.272(2) 0.0289(15) 0.100(5) Uani d 1 N
H2a 0.7924(9) 0.307(2) 0.0977(15) 0.038 Uiso calc 1 H
C4a 0.7387(12) 0.458(4) 0.001(3) 0.228(16) Uani d 1 C
C4/1a 0.7269(13) 0.098(3) 0.048(3) 0.228(16) Uani d 1 C
C4/2a 0.8333(13) 0.228(3) -0.028(3) 0.228(15) Uani d 1 C

loop_
_atom_site_aniso_label
_atom_site_aniso_U_11
_atom_site_aniso_U_22
_atom_site_aniso_U_33
_atom_site_aniso_U_12
_atom_site_aniso_U_13
_atom_site_aniso_U_23
Hg 0.0576(5) 0.0872(5) 0.0721(5) 0.0009(8) 0.0033(8) 0.0074(3)
CL1 0.072(2) 0.0708(19) 0.070(3) -0.008(3) 0.012(3) 0.0033(14)
CL2 0.113(6) 0.133(6) 0.087(5) -0.017(5) 0.020(5) 0.035(5)
CL3 0.092(5) 0.098(4) 0.070(4) 0.003(3) -0.025(4) -0.001(3)
CL4 0.053(2) 0.117(3) 0.145(5) 0.035(6) 0.007(6) 0.000(2)
N1a 0.037(5) 0.1080(18) 0.113(10) 0.001(4) -0.0042(17) 0.0243(15)
C1a 0.108(10) 0.140(18) 0.122(12) 0.020(11) 0.005(7) 0.034(10)
C1/1a 0.092(10) 0.147(14) 0.130(18) -0.026(11) 0.006(9) 0.011(8)
C1/2a 0.092(10) 0.116(13) 0.160(18) 0.008(11) -0.018(9) 0.000(8)
N2a 0.105(3) 0.107(12) 0.088(10) -0.005(3) -0.008(4) 0.001(5)
C4a 0.11(2) 0.43(4) 0.152(19) -0.15(2) 0.022(15) 0.02(2)
C4/1a 0.11(2) 0.43(4) 0.152(19) -0.15(2) 0.022(15) 0.02(2)
C4/2a 0.11(2) 0.43(4) 0.152(19) -0.15(2) 0.022(15) 0.02(2)

loop_
_atom_type_symbol
_atom_type_description
_atom_type_scat_dispersion_real
_atom_type_scat_dispersion_imag
_atom_type_scat_source
C C 0.0015 0.0009 'International Tables Vol C Tables 4.2.6.8 and 6.1.1.4'
H H 0.0000 0.0000 'International Tables Vol C Tables 4.2.6.8 and 6.1.1.4'
CL CL 0.0998 0.0984 'International Tables Vol C Tables 4.2.6.8 and 6.1.1.4'
Hg Hg -0.8801 6.2989 'International Tables Vol C Tables 4.2.6.8 and 6.1.1.4'
N N 0.0030 0.0019 'International Tables Vol C Tables 4.2.6.8 and 6.1.1.4'

loop_
_geom_angle_atom_site_label_1
_geom_angle_atom_site_label_2
_geom_angle_atom_site_label_3
_geom_angle_site_symmetry_1
_geom_angle
_geom_angle_publ_flag
CL1 Hg CL2 . 104.1(3) yes
CL1 Hg CL3 . 101.4(2) yes
CL1 Hg CL4 . 102.68(15) yes
CL2 Hg CL3 . 110.9(3) yes
CL2 Hg CL4 . 117.5(4) yes
CL3 Hg CL4 . 117.3(4) yes
H1a N1a C1a . 106(2) no
H1a N1a C1/1a . 106(2) no
H1a N1a C1/2a . 105.7(14) no
C1a N1a C1/1a . 112.9(13) no
C1a N1a C1/2a . 112.9(16) yes
C1/1a N1a C1/2a . 112.9(17) no
H2a N2a C4a . 103(2) no
H2a N2a C4/1a . 103(2) no
H2a N2a C4/2a . 103(2) no
C4a N2a C4/1a . 114.9(18) yes
C4a N2a C4/2a . 115(2) no
C4/1a N2a C4/2a . 114.9(18) no
CL1 H2a N2a 4_656 146.7(15) no

loop_
_geom_bond_atom_site_label_1
_geom_bond_atom_site_label_2
_geom_bond_site_symmetry_2
_geom_bond_distance
_geom_bond_publ_flag
Hg CL1 . 2.604(4) yes
Hg CL2 . 2.442(10) yes
Hg CL3 . 2.430(7) yes
Hg CL4 . 2.414(4) yes
Cl1 H1a 3_666 2.482(12) no
Cl1 H2a 4_566 2.26(2) no
N1a H1a . 0.967(16) no
N1a C1a . 1.50(3) yes
N2a H2a . 0.99(3) no
N2a C4a . 1.40(3) yes

loop_
_geom_hbond_atom_site_label_D
_geom_hbond_atom_site_label_H
_geom_hbond_atom_site_label_A
_geom_hbond_site_symmetry_A
_geom_hbond_distance_DH
_geom_hbond_distance_HA
_geom_hbond_distance_DA
_geom_hbond_angle_DHA
_geom_hbond_publ_flag
N1a H1a CL1 3_666 0.97 2.48 3.272(12) 138 yes
N1a H1a CL2 3_656 0.97 3.09 3.699(18) 124 yes
N1a H1a CL3 3_656 0.97 3.12 3.656(17) 117 yes
N2a H2a CL1 4_656 1.00 2.26 3.13(2) 147 yes
N2a H2a CL4 4_666 1.00 3.37 3.97(2) 121 no
